data_7001878
loop_
_publ_author_name
'Constable, Edwin C.'
'Redondo, Ana Hernandez'
'Housecroft, Catherine E.'
'Neuburger, Markus'
'Schaffner, Silvia'

_publ_section_title
;
 Copper(i) complexes of 6,6&#x2032;-disubstituted
 2,2&#x2032;-bipyridine dicarboxylic acids: new complexes for
 incorporation into copper-based dye sensitized solar cells (DSCs)
;
_journal_issue 33
_journal_name_full 'Dalton Transactions'
_journal_page_first 6634
_journal_page_last 6644
_journal_paper_doi 10.1039/b901346f
_journal_year 2009
_chemical_formula_moiety 'C14 H10 O4'
_chemical_formula_sum 'C14 H10 O4'
_chemical_formula_weight 242.23
_space_group_IT_number 15
_symmetry_cell_setting monoclinic
_symmetry_space_group_name_Hall '-C 2yc'
_symmetry_space_group_name_H-M 'C 1 2/c 1'
_atom_sites_solution_hydrogens geom
_atom_sites_solution_primary direct
_audit_creation_date 06-02-20
_audit_creation_method CRYSTALS_ver_12.24
_cell_angle_alpha 90
_cell_angle_beta 118.174(2)
_cell_angle_gamma 90
_cell_formula_units_Z 8
_cell_length_a 37.4261(14)
_cell_length_b 3.7745(2)
_cell_length_c 18.0118(7)
_cell_measurement_reflns_used 4669
_cell_measurement_temperature 173
_cell_measurement_theta_max 27
_cell_measurement_theta_min 3
_cell_volume 2242.96(17)
_computing_cell_refinement 'Denzo/Scalepack (Otwinowski & Minor, 1996)'
_computing_data_collection 'COLLECT (Nonius BV, 1997)'
_computing_data_reduction 'Denzo/Scalepack (Otwinowski & Minor, 1996)'
_computing_molecular_graphics 'CAMERON (Watkin et al 1996)'
_computing_publication_material 'CRYSTALS (Betteridge et al 2003)'
_computing_structure_refinement 'CRYSTALS (Betteridge et al 2003)'
_computing_structure_solution 'SIR92 (Altomare et al, 1994)'
_diffrn_ambient_temperature 173
_diffrn_measured_fraction_theta_full 0.997
_diffrn_measured_fraction_theta_max 0.997
_diffrn_measurement_device_type 'Nonius Kappa CCD'
_diffrn_measurement_method '\f & \w scans'
_diffrn_radiation_monochromator graphite
_diffrn_radiation_type 'Mo K\a'
_diffrn_radiation_wavelength 0.71073
_diffrn_reflns_av_R_equivalents 0.026
_diffrn_reflns_limit_h_max 47
_diffrn_reflns_limit_h_min -48
_diffrn_reflns_limit_k_max 4
_diffrn_reflns_limit_k_min -4
_diffrn_reflns_limit_l_max 23
_diffrn_reflns_limit_l_min -23
_diffrn_reflns_number 9272
_diffrn_reflns_theta_full 27.480
_diffrn_reflns_theta_max 27.480
_diffrn_reflns_theta_min 3.332
_diffrn_standards_number 0
_exptl_absorpt_coefficient_mu 0.106
_exptl_absorpt_correction_T_max 0.99
_exptl_absorpt_correction_T_min 0.99
_exptl_absorpt_correction_type multi-scan
_exptl_absorpt_process_details 'Denzo/Scalepack (Otwinowski & Minor, 1996)'
_exptl_crystal_colour colorless
_exptl_crystal_density_diffrn 1.435
_exptl_crystal_description plate
_exptl_crystal_F_000 1008
_exptl_crystal_size_max 0.38
_exptl_crystal_size_mid 0.10
_exptl_crystal_size_min 0.07
_refine_diff_density_max 0.16
_refine_diff_density_min -0.20
_refine_ls_extinction_method None
_refine_ls_goodness_of_fit_ref 1.1377
_refine_ls_hydrogen_treatment noref
_refine_ls_matrix_type full
_refine_ls_number_parameters 164
_refine_ls_number_reflns 1651
_refine_ls_number_restraints 0
_refine_ls_R_factor_all 0.0717
_refine_ls_R_factor_gt 0.0470
_refine_ls_shift/su_max 0.000379
_refine_ls_structure_factor_coef F
_refine_ls_weighting_details
;
Method, part 1, Chebychev polynomial, (Watkin, 1994, Prince, 1982)
[weight] = 1.0/[A~0~*T~0~(x)+A~1~*T~1~(x) ... +A~n-1~]*T~n-1~(x)]
where A~i~ are the Chebychev coefficients listed below and x= Fcalc/Fmax
Method = Robust Weighting (Prince, 1982)
W = [weight] * [1-(deltaF/6*sigmaF)^2^]^2^
A~i~ are:
1.71 1.87 1.20
;
_refine_ls_weighting_scheme calc
_refine_ls_wR_factor_all 0.0648
_refine_ls_wR_factor_gt 0.0519
_refine_ls_wR_factor_ref 0.0519
_reflns_limit_h_max 42
_reflns_limit_h_min -48
_reflns_limit_k_max 4
_reflns_limit_k_min 0
_reflns_limit_l_max 22
_reflns_limit_l_min 0
_reflns_number_gt 1651
_reflns_number_total 2556
_reflns_threshold_expression I>1.90u(I)
_oxford_diffrn_Wilson_B_factor 0.00
_oxford_diffrn_Wilson_scale 0.00
_oxford_refine_ls_scale 0.3336(12)
_oxford_structure_analysis_title '2201204 ah067_173k'
_cod_data_source_file b901346f.txt
_cod_data_source_block ah067
_cod_depositor_comments
;
The following automatic conversions were performed:
'_symmetry_cell_setting' value 'Monoclinic' changed to 'monoclinic'
according to '/home/saulius/struct/CIF-dictionaries/cif_core.dic'
dictionary named 'cif_core.dic' version 2.4.1 from 2010-06-29.

Automatic conversion script
Id: cif_fix_enum 1527 2010-12-29 10:47:43Z saulius 
;
_cod_original_cell_volume 2242.96(18)
_cod_original_sg_symbol_H-M 'C 2/c'
_cod_database_code 7001878

loop_
_symmetry_equiv_pos_as_xyz
x,y,z
-x,-y,-z
x+1/2,y+1/2,z
-x+1/2,-y+1/2,-z
-x,y,-z+1/2
x,-y,z+1/2
-x+1/2,y+1/2,-z+1/2
x+1/2,-y+1/2,z+1/2

loop_
_atom_site_label
_atom_site_type_symbol
_atom_site_fract_x
_atom_site_fract_y
_atom_site_fract_z
_atom_site_U_iso_or_equiv
_atom_site_occupancy
_atom_site_adp_type
_atom_site_refinement_flags_posn
_atom_site_refinement_flags_adp
_atom_site_refinement_flags_occupancy
_atom_site_disorder_assembly
_atom_site_disorder_group
_atom_site_attached_hydrogens
C1 C 0.31434(6) 0.4773(5) -0.15266(13) 0.0445 1.0000 Uani . . . . . .
C2 C 0.30188(6) 0.3247(6) -0.22804(13) 0.0487 1.0000 Uani . . . . . .
C3 C 0.33716(7) 0.2311(5) -0.23347(13) 0.0459 1.0000 Uani . . . . . .
C4 C 0.36942(6) 0.3371(5) -0.16038(12) 0.0388 1.0000 Uani . . . . . .
C5 C 0.41204(6) 0.3163(5) -0.13204(12) 0.0398 1.0000 Uani . . . . . .
C6 C 0.44171(6) 0.4489(5) -0.06076(12) 0.0399 1.0000 Uani . . . . . .
C7 C 0.48433(6) 0.4122(5) -0.04078(12) 0.0400 1.0000 Uani . . . . . .
C8 C 0.43738(6) 0.3002(6) 0.21363(12) 0.0454 1.0000 Uani . . . . . .
C9 C 0.44919(6) 0.1518(6) 0.16093(13) 0.0466 1.0000 Uani . . . . . .
C10 C 0.41361(6) 0.0546(5) 0.08819(12) 0.0416 1.0000 Uani . . . . . .
C11 C 0.38181(5) 0.1548(5) 0.10045(11) 0.0369 1.0000 Uani . . . . . .
C12 C 0.33939(5) 0.1172(5) 0.04581(11) 0.0369 1.0000 Uani . . . . . .
C13 C 0.30855(5) 0.2373(5) 0.05724(11) 0.0375 1.0000 Uani . . . . . .
C14 C 0.26689(5) 0.1665(5) -0.00730(11) 0.0369 1.0000 Uani . . . . . .
O1 O 0.35589(4) 0.4924(4) -0.10915(8) 0.0424 1.0000 Uani . . . . . .
O2 O 0.49553(4) 0.2525(4) -0.08500(9) 0.0519 1.0000 Uani . . . . . .
O3 O 0.39587(4) 0.3080(4) 0.17800(8) 0.0431 1.0000 Uani . . . . . .
O4 O 0.25789(4) -0.0162(4) -0.06930(9) 0.0483 1.0000 Uani . . . . . .
H11 H 0.2959 0.5714 -0.1313 0.0525 1.0000 Uiso R . . . . .
H21 H 0.2732 0.2849 -0.2722 0.0571 1.0000 Uiso R . . . . .
H31 H 0.3385 0.1064 -0.2811 0.0542 1.0000 Uiso R . . . . .
H51 H 0.4208 0.1885 -0.1694 0.0497 1.0000 Uiso R . . . . .
H61 H 0.4346 0.5735 -0.0205 0.0507 1.0000 Uiso R . . . . .
H81 H 0.4562 0.3930 0.2710 0.0524 1.0000 Uiso R . . . . .
H91 H 0.4776 0.1092 0.1716 0.0577 1.0000 Uiso R . . . . .
H101 H 0.4117 -0.0554 0.0360 0.0494 1.0000 Uiso R . . . . .
H121 H 0.3313 -0.0132 -0.0081 0.0446 1.0000 Uiso R . . . . .
H131 H 0.3144 0.3757 0.1091 0.0457 1.0000 Uiso R . . . . .

loop_
_atom_site_aniso_label
_atom_site_aniso_U_11
_atom_site_aniso_U_22
_atom_site_aniso_U_33
_atom_site_aniso_U_23
_atom_site_aniso_U_13
_atom_site_aniso_U_12
C1 0.0361(9) 0.0536(11) 0.0436(9) 0.0065(9) 0.0186(7) 0.0025(8)
C2 0.0428(11) 0.0510(12) 0.0448(10) 0.0043(9) 0.0143(8) -0.0056(9)
C3 0.0562(11) 0.0426(10) 0.0391(9) -0.0030(8) 0.0228(9) -0.0062(9)
C4 0.0446(10) 0.0378(9) 0.0397(9) 0.0010(8) 0.0245(8) -0.0012(7)
C5 0.0461(10) 0.0371(9) 0.0435(9) 0.0039(8) 0.0271(8) 0.0034(8)
C6 0.0422(10) 0.0418(9) 0.0422(9) 0.0004(8) 0.0252(8) 0.0045(8)
C7 0.0417(9) 0.0435(9) 0.0415(9) 0.0027(8) 0.0252(8) 0.0061(8)
C8 0.0333(9) 0.0565(12) 0.0431(9) -0.0028(9) 0.0153(8) 0.0011(8)
C9 0.0335(9) 0.0563(11) 0.0516(11) 0.0008(9) 0.0215(8) 0.0033(8)
C10 0.0373(9) 0.0489(10) 0.0420(9) -0.0029(9) 0.0216(7) 0.0040(8)
C11 0.0344(9) 0.0394(9) 0.0363(8) 0.0003(7) 0.0163(7) 0.0012(7)
C12 0.0368(9) 0.0383(9) 0.0354(8) 0.0001(7) 0.0169(7) -0.0007(7)
C13 0.0353(9) 0.0401(9) 0.0355(9) 0.0006(7) 0.0155(7) -0.0017(7)
C14 0.0358(9) 0.0423(10) 0.0333(8) 0.0007(7) 0.0169(7) -0.0026(7)
O1 0.0360(6) 0.0536(8) 0.0386(6) -0.0017(6) 0.0184(5) 0.0008(6)
O2 0.0448(7) 0.0669(9) 0.0506(8) -0.0106(7) 0.0280(6) 0.0051(7)
O3 0.0348(7) 0.0575(8) 0.0391(7) -0.0049(6) 0.0191(6) 0.0029(6)
O4 0.0383(7) 0.0639(9) 0.0426(7) -0.0125(7) 0.0190(6) -0.0044(6)

loop_
_atom_type_symbol
_atom_type_scat_dispersion_real
_atom_type_scat_dispersion_imag
_atom_type_scat_Cromer_Mann_a1
_atom_type_scat_Cromer_Mann_b1
_atom_type_scat_Cromer_Mann_a2
_atom_type_scat_Cromer_Mann_b2
_atom_type_scat_Cromer_Mann_a3
_atom_type_scat_Cromer_Mann_b3
_atom_type_scat_Cromer_Mann_a4
_atom_type_scat_Cromer_Mann_b4
_atom_type_scat_Cromer_Mann_c
_atom_type_scat_source
C 0.0033 0.0016 2.3100 20.8439 1.0200 10.2075 1.5886 0.5687 0.8650 51.6512 0.2156 'International Tables Vol C 4.2.6.8 and 6.1.1.4'
H 0.0000 0.0000 0.4930 10.5109 0.3229 26.1257 0.1402 3.1424 0.0408 57.7998 0.0030 'International Tables Vol C 4.2.6.8 and 6.1.1.4'
O 0.0106 0.0060 3.0485 13.2771 2.2868 5.7011 1.5463 0.3239 0.8670 32.9089 0.2508 'International Tables Vol C 4.2.6.8 and 6.1.1.4'

loop_
_geom_angle_atom_site_label_1
_geom_angle_site_symmetry_1
_geom_angle_atom_site_label_2
_geom_angle_site_symmetry_2
_geom_angle_atom_site_label_3
_geom_angle_site_symmetry_3
_geom_angle
_geom_angle_publ_flag
C2 . C1 . O1 . 110.78(17) yes
C2 . C1 . H11 . 124.758 no
O1 . C1 . H11 . 124.457 no
C1 . C2 . C3 . 106.74(18) yes
C1 . C2 . H21 . 126.915 no
C3 . C2 . H21 . 126.342 no
C2 . C3 . C4 . 106.89(17) yes
C2 . C3 . H31 . 127.104 no
C4 . C3 . H31 . 125.994 no
C3 . C4 . C5 . 131.33(18) yes
C3 . C4 . O1 . 109.58(16) yes
C5 . C4 . O1 . 119.09(16) yes
C4 . C5 . C6 . 127.12(17) yes
C4 . C5 . H51 . 116.768 no
C6 . C5 . H51 . 116.112 no
C5 . C6 . C7 . 120.96(16) yes
C5 . C6 . H61 . 119.234 no
C7 . C6 . H61 . 119.806 no
C7 2_665 C7 . C6 . 116.49(18) yes
C7 2_665 C7 . O2 . 119.8(2) yes
C6 . C7 . O2 . 123.75(18) yes
C9 . C8 . O3 . 110.83(17) yes
C9 . C8 . H81 . 124.688 no
O3 . C8 . H81 . 124.481 no
C8 . C9 . C10 . 106.53(17) yes
C8 . C9 . H91 . 127.269 no
C10 . C9 . H91 . 126.167 no
C9 . C10 . C11 . 106.98(17) yes
C9 . C10 . H101 . 126.881 no
C11 . C10 . H101 . 126.070 no
C10 . C11 . C12 . 129.31(17) yes
C10 . C11 . O3 . 109.80(16) yes
C12 . C11 . O3 . 120.89(15) yes
C11 . C12 . C13 . 128.16(17) yes
C11 . C12 . H121 . 116.578 no
C13 . C12 . H121 . 115.263 no
C12 . C13 . C14 . 119.14(16) yes
C12 . C13 . H131 . 119.543 no
C14 . C13 . H131 . 121.309 no
C14 4_555 C14 . C13 . 116.21(19) yes
C14 4_555 C14 . O4 . 119.60(19) yes
C13 . C14 . O4 . 124.18(16) yes
C4 . O1 . C1 . 106.01(14) yes
C8 . O3 . C11 . 105.86(14) yes

loop_
_geom_bond_atom_site_label_1
_geom_bond_site_symmetry_1
_geom_bond_atom_site_label_2
_geom_bond_site_symmetry_2
_geom_bond_distance
_geom_bond_publ_flag
C1 . C2 . 1.340(3) yes
C1 . O1 . 1.373(2) yes
C1 . H11 . 1.000 no
C2 . C3 . 1.414(3) yes
C2 . H21 . 1.000 no
C3 . C4 . 1.360(3) yes
C3 . H31 . 1.000 no
C4 . C5 . 1.429(3) yes
C4 . O1 . 1.376(2) yes
C5 . C6 . 1.336(3) yes
C5 . H51 . 1.000 no
C6 . C7 . 1.467(3) yes
C6 . H61 . 1.000 no
C7 . C7 2_665 1.532(4) yes
C7 . O2 . 1.220(2) yes
C8 . C9 . 1.344(3) yes
C8 . O3 . 1.373(2) yes
C8 . H81 . 1.000 no
C9 . C10 . 1.406(3) yes
C9 . H91 . 1.000 no
C10 . C11 . 1.363(2) yes
C10 . H101 . 1.000 no
C11 . C12 . 1.426(2) yes
C11 . O3 . 1.367(2) yes
C12 . C13 . 1.343(2) yes
C12 . H121 . 1.000 no
C13 . C14 . 1.464(2) yes
C13 . H131 . 1.000 no
C14 . C14 4_555 1.542(3) yes
C14 . O4 . 1.217(2) yes

loop_
_oxford_twin_element_scale_factors
0.9042(15)
0.0958(15)
